data_2214692
loop_
_publ_author_name
'Nengfang She'
'Wei Huang'

_publ_section_title
;
 (4-Oxo-3,4-dihydroquinazolin-3-yl)methyl piperidine-1-carbodithioate
;
_journal_coeditor_code HB2479
_journal_issue 8
_journal_name_full 'Acta Crystallographica Section E'
_journal_page_first o3617
_journal_page_last o3617
_journal_paper_doi 10.1107/S1600536807036203
_journal_volume 63
_journal_year 2007
_chemical_formula_iupac 'C15 H17 N3 O S2'
_chemical_formula_moiety 'C15 H17 N3 O S2'
_chemical_formula_sum 'C15 H17 N3 O S2'
_chemical_formula_weight 319.44
_chemical_name_systematic
;
(4-Oxo-3,4-dihydroquinazolin-3-yl)methyl piperidine-1-carbodithioate
;
_space_group_IT_number 14
_symmetry_cell_setting monoclinic
_symmetry_space_group_name_Hall '-P 2yn'
_symmetry_space_group_name_H-M 'P 1 21/n 1'
_atom_sites_solution_hydrogens geom
_atom_sites_solution_primary direct
_atom_sites_solution_secondary difmap
_audit_creation_method SHELXL97
_cell_angle_alpha 90.00
_cell_angle_beta 108.354(2)
_cell_angle_gamma 90.00
_cell_formula_units_Z 4
_cell_length_a 11.0217(12)
_cell_length_b 8.4199(9)
_cell_length_c 17.2294(19)
_cell_measurement_reflns_used 2499
_cell_measurement_temperature 292(2)
_cell_measurement_theta_max 24.39
_cell_measurement_theta_min 2.49
_cell_volume 1517.6(3)
_computing_cell_refinement 'SAINT (Bruker, 2001)'
_computing_data_collection 'SMART (Bruker, 2001)'
_computing_data_reduction SAINT
_computing_molecular_graphics 'PLATON (Spek, 2003)'
_computing_publication_material 'SHELXTL (Bruker, 2001)'
_computing_structure_refinement 'SHELXL97 (Sheldrick, 1997)'
_computing_structure_solution 'SHELXS97 (Sheldrick, 1997)'
_diffrn_ambient_temperature 292(2)
_diffrn_measured_fraction_theta_full 0.996
_diffrn_measured_fraction_theta_max 0.996
_diffrn_measurement_device_type 'Bruker SMART 4K CCD area-detector'
_diffrn_measurement_method '\f and \w'
_diffrn_radiation_monochromator graphite
_diffrn_radiation_source 'fine-focus sealed tube'
_diffrn_radiation_type MoK\a
_diffrn_radiation_wavelength 0.71073
_diffrn_reflns_av_R_equivalents 0.0247
_diffrn_reflns_av_sigmaI/netI 0.0315
_diffrn_reflns_limit_h_max 11
_diffrn_reflns_limit_h_min -13
_diffrn_reflns_limit_k_max 8
_diffrn_reflns_limit_k_min -10
_diffrn_reflns_limit_l_max 21
_diffrn_reflns_limit_l_min -21
_diffrn_reflns_number 8066
_diffrn_reflns_theta_full 26.00
_diffrn_reflns_theta_max 25.99
_diffrn_reflns_theta_min 1.95
_exptl_absorpt_coefficient_mu 0.353
_exptl_absorpt_correction_type none
_exptl_crystal_colour blue
_exptl_crystal_density_diffrn 1.398
_exptl_crystal_density_method 'not measured'
_exptl_crystal_description block
_exptl_crystal_F_000 672
_exptl_crystal_size_max 0.30
_exptl_crystal_size_mid 0.20
_exptl_crystal_size_min 0.20
_refine_diff_density_max 0.318
_refine_diff_density_min -0.193
_refine_ls_extinction_method none
_refine_ls_goodness_of_fit_ref 1.055
_refine_ls_hydrogen_treatment constr
_refine_ls_matrix_type full
_refine_ls_number_parameters 190
_refine_ls_number_reflns 2982
_refine_ls_number_restraints 0
_refine_ls_restrained_S_all 1.055
_refine_ls_R_factor_all 0.0599
_refine_ls_R_factor_gt 0.0483
_refine_ls_shift/su_max 0.001
_refine_ls_shift/su_mean 0.000
_refine_ls_structure_factor_coef Fsqd
_refine_ls_weighting_details 'calc w = 1/[\s^2^(Fo^2^)+(0.0622P)^2^+0.3628P] where P=(Fo^2^+2Fc^2^)/3'
_refine_ls_weighting_scheme calc
_refine_ls_wR_factor_gt 0.1184
_refine_ls_wR_factor_ref 0.1249
_reflns_number_gt 2425
_reflns_number_total 2982
_reflns_threshold_expression I>2\s(I)
_cod_data_source_file hb2479.cif
_cod_data_source_block I
_cod_original_sg_symbol_H-M 'P 21/n'
_cod_database_code 2214692
_cod_database_fobs_code 2214692

loop_
_symmetry_equiv_pos_as_xyz
'x, y, z'
'-x+1/2, y+1/2, -z+1/2'
'-x, -y, -z'
'x-1/2, -y-1/2, z-1/2'

loop_
_atom_site_type_symbol
_atom_site_label
_atom_site_fract_x
_atom_site_fract_y
_atom_site_fract_z
_atom_site_U_iso_or_equiv
_atom_site_adp_type
_atom_site_calc_flag
_atom_site_refinement_flags
_atom_site_occupancy
C C1 0.5285(2) 1.0998(2) 0.10061(13) 0.0421(5) Uani d . 1
C C2 0.4044(2) 1.0422(3) 0.08460(15) 0.0544(6) Uani d . 1
H H2 0.3890 0.9570 0.1145 0.065 Uiso calc R 1
C C3 0.3050(3) 1.1106(3) 0.02491(17) 0.0647(7) Uani d . 1
H H3 0.2222 1.0726 0.0146 0.078 Uiso calc R 1
C C4 0.3285(3) 1.2365(3) -0.01997(16) 0.0647(7) Uani d . 1
H H4 0.2609 1.2825 -0.0605 0.078 Uiso calc R 1
C C5 0.4488(3) 1.2942(3) -0.00588(15) 0.0570(6) Uani d . 1
H H5 0.4629 1.3781 -0.0371 0.068 Uiso calc R 1
C C6 0.5516(2) 1.2276(2) 0.05554(13) 0.0458(5) Uani d . 1
C C7 0.7630(2) 1.2294(3) 0.12735(14) 0.0496(5) Uani d . 1
H H7 0.8442 1.2730 0.1380 0.060 Uiso calc R 1
C C8 0.6342(2) 1.0307(2) 0.16534(13) 0.0432(5) Uani d . 1
C C9 0.8636(2) 1.0460(3) 0.23950(13) 0.0505(6) Uani d . 1
H H9A 0.8447 1.0497 0.2908 0.061 Uiso calc R 1
H H9B 0.9342 1.1181 0.2440 0.061 Uiso calc R 1
C C10 1.0075(2) 0.8722(3) 0.15837(13) 0.0457(5) Uani d . 1
C C11 1.0068(3) 0.5750(3) 0.15399(18) 0.0640(7) Uani d . 1
H H11A 0.9557 0.5205 0.1050 0.077 Uiso calc R 1
H H11B 0.9562 0.5846 0.1907 0.077 Uiso calc R 1
C C12 1.1246(3) 0.4807(3) 0.19436(17) 0.0659(7) Uani d . 1
H H12A 1.1005 0.3750 0.2065 0.079 Uiso calc R 1
H H12B 1.1718 0.5309 0.2457 0.079 Uiso calc R 1
C C13 1.2096(3) 0.4680(3) 0.14057(19) 0.0718(8) Uani d . 1
H H13A 1.1665 0.4067 0.0920 0.086 Uiso calc R 1
H H13B 1.2881 0.4135 0.1699 0.086 Uiso calc R 1
C C14 1.2404(3) 0.6332(4) 0.11589(19) 0.0744(8) Uani d . 1
H H14A 1.2932 0.6893 0.1638 0.089 Uiso calc R 1
H H14B 1.2881 0.6240 0.0775 0.089 Uiso calc R 1
C C15 1.1202(3) 0.7259(3) 0.07737(17) 0.0717(8) Uani d . 1
H H15A 1.1420 0.8325 0.0650 0.086 Uiso calc R 1
H H15B 1.0715 0.6757 0.0264 0.086 Uiso calc R 1
N N1 0.75210(17) 1.1016(2) 0.17428(10) 0.0416(4) Uani d . 1
N N2 0.6728(2) 1.2941(2) 0.07065(12) 0.0533(5) Uani d . 1
N N3 1.0413(2) 0.7346(2) 0.13230(13) 0.0605(6) Uani d . 1
O O1 0.62564(16) 0.92246(19) 0.21039(10) 0.0564(4) Uani d . 1
S S1 0.91313(6) 0.84706(7) 0.22454(4) 0.0515(2) Uani d . 1
S S2 1.04652(7) 1.04974(7) 0.13190(4) 0.0617(2) Uani d . 1

loop_
_atom_site_aniso_label
_atom_site_aniso_U_11
_atom_site_aniso_U_22
_atom_site_aniso_U_33
_atom_site_aniso_U_12
_atom_site_aniso_U_13
_atom_site_aniso_U_23
C1 0.0517(13) 0.0367(11) 0.0415(11) 0.0018(9) 0.0197(10) -0.0077(9)
C2 0.0577(15) 0.0546(15) 0.0563(14) -0.0054(12) 0.0256(12) -0.0060(11)
C3 0.0482(15) 0.0742(18) 0.0714(18) -0.0019(13) 0.0183(14) -0.0148(14)
C4 0.0623(17) 0.0619(17) 0.0593(15) 0.0133(13) 0.0039(13) -0.0063(13)
C5 0.0705(17) 0.0443(13) 0.0500(13) 0.0062(12) 0.0100(12) 0.0021(11)
C6 0.0553(14) 0.0376(11) 0.0459(12) 0.0003(10) 0.0178(11) -0.0071(9)
C7 0.0522(14) 0.0387(12) 0.0584(14) -0.0056(10) 0.0180(12) -0.0015(10)
C8 0.0555(14) 0.0374(11) 0.0426(12) 0.0016(10) 0.0236(10) -0.0040(9)
C9 0.0562(14) 0.0508(14) 0.0442(12) 0.0036(11) 0.0156(11) -0.0019(10)
C10 0.0446(12) 0.0460(13) 0.0453(12) 0.0016(10) 0.0124(10) 0.0084(10)
C11 0.0727(18) 0.0443(14) 0.0844(19) -0.0009(12) 0.0384(15) 0.0035(13)
C12 0.081(2) 0.0482(15) 0.0720(17) 0.0015(13) 0.0291(15) 0.0061(12)
C13 0.0756(19) 0.0622(18) 0.0811(19) 0.0133(14) 0.0295(16) 0.0005(14)
C14 0.077(2) 0.079(2) 0.081(2) -0.0004(15) 0.0442(17) -0.0045(15)
C15 0.094(2) 0.0644(17) 0.0728(18) 0.0065(15) 0.0503(17) 0.0104(14)
N1 0.0496(11) 0.0363(9) 0.0404(10) 0.0022(8) 0.0164(8) -0.0007(7)
N2 0.0625(13) 0.0391(10) 0.0564(12) -0.0029(9) 0.0161(10) 0.0072(9)
N3 0.0738(15) 0.0460(12) 0.0757(14) 0.0061(10) 0.0435(12) 0.0107(10)
O1 0.0660(11) 0.0528(10) 0.0578(10) 0.0023(8) 0.0304(9) 0.0149(8)
S1 0.0585(4) 0.0467(4) 0.0552(4) 0.0073(3) 0.0264(3) 0.0134(3)
S2 0.0726(5) 0.0445(4) 0.0753(5) -0.0047(3) 0.0339(4) 0.0094(3)

loop_
_atom_type_symbol
_atom_type_description
_atom_type_scat_dispersion_real
_atom_type_scat_dispersion_imag
_atom_type_scat_source
C C 0.0033 0.0016 'International Tables Vol C Tables 4.2.6.8 and 6.1.1.4'
H H 0.0000 0.0000 'International Tables Vol C Tables 4.2.6.8 and 6.1.1.4'
N N 0.0061 0.0033 'International Tables Vol C Tables 4.2.6.8 and 6.1.1.4'
O O 0.0106 0.0060 'International Tables Vol C Tables 4.2.6.8 and 6.1.1.4'
S S 0.1246 0.1234 'International Tables Vol C Tables 4.2.6.8 and 6.1.1.4'

loop_
_geom_angle_atom_site_label_1
_geom_angle_atom_site_label_2
_geom_angle_atom_site_label_3
_geom_angle
C2 C1 C6 119.8(2)
C2 C1 C8 120.7(2)
C6 C1 C8 119.5(2)
C3 C2 C1 120.3(2)
C3 C2 H2 119.8
C1 C2 H2 119.8
C2 C3 C4 119.6(2)
C2 C3 H3 120.2
C4 C3 H3 120.2
C5 C4 C3 121.2(2)
C5 C4 H4 119.4
C3 C4 H4 119.4
C4 C5 C6 120.2(2)
C4 C5 H5 119.9
C6 C5 H5 119.9
N2 C6 C1 122.5(2)
N2 C6 C5 118.6(2)
C1 C6 C5 118.9(2)
N2 C7 N1 126.4(2)
N2 C7 H7 116.8
N1 C7 H7 116.8
O1 C8 N1 120.4(2)
O1 C8 C1 125.6(2)
N1 C8 C1 113.98(18)
N1 C9 S1 114.06(15)
N1 C9 H9A 108.7
S1 C9 H9A 108.7
N1 C9 H9B 108.7
S1 C9 H9B 108.7
H9A C9 H9B 107.6
N3 C10 S2 124.41(17)
N3 C10 S1 113.08(16)
S2 C10 S1 122.50(14)
N3 C11 C12 110.3(2)
N3 C11 H11A 109.6
C12 C11 H11A 109.6
N3 C11 H11B 109.6
C12 C11 H11B 109.6
H11A C11 H11B 108.1
C11 C12 C13 111.5(2)
C11 C12 H12A 109.3
C13 C12 H12A 109.3
C11 C12 H12B 109.3
C13 C12 H12B 109.3
H12A C12 H12B 108.0
C12 C13 C14 110.0(2)
C12 C13 H13A 109.7
C14 C13 H13A 109.7
C12 C13 H13B 109.7
C14 C13 H13B 109.7
H13A C13 H13B 108.2
C15 C14 C13 110.8(3)
C15 C14 H14A 109.5
C13 C14 H14A 109.5
C15 C14 H14B 109.5
C13 C14 H14B 109.5
H14A C14 H14B 108.1
N3 C15 C14 111.0(2)
N3 C15 H15A 109.4
C14 C15 H15A 109.4
N3 C15 H15B 109.4
C14 C15 H15B 109.4
H15A C15 H15B 108.0
C7 N1 C8 121.46(19)
C7 N1 C9 119.77(19)
C8 N1 C9 118.58(18)
C7 N2 C6 116.2(2)
C10 N3 C15 122.7(2)
C10 N3 C11 125.7(2)
C15 N3 C11 111.6(2)
C10 S1 C9 104.16(11)

loop_
_geom_bond_atom_site_label_1
_geom_bond_atom_site_label_2
_geom_bond_distance
C1 C2 1.394(3)
C1 C6 1.396(3)
C1 C8 1.457(3)
C2 C3 1.371(4)
C2 H2 0.9300
C3 C4 1.384(4)
C3 H3 0.9300
C4 C5 1.361(4)
C4 H4 0.9300
C5 C6 1.401(3)
C5 H5 0.9300
C6 N2 1.396(3)
C7 N2 1.276(3)
C7 N1 1.374(3)
C7 H7 0.9300
C8 O1 1.220(2)
C8 N1 1.394(3)
C9 N1 1.457(3)
C9 S1 1.805(2)
C9 H9A 0.9700
C9 H9B 0.9700
C10 N3 1.337(3)
C10 S2 1.658(2)
C10 S1 1.782(2)
C11 N3 1.477(3)
C11 C12 1.493(4)
C11 H11A 0.9700
C11 H11B 0.9700
C12 C13 1.514(4)
C12 H12A 0.9700
C12 H12B 0.9700
C13 C14 1.524(4)
C13 H13A 0.9700
C13 H13B 0.9700
C14 C15 1.500(4)
C14 H14A 0.9700
C14 H14B 0.9700
C15 N3 1.475(3)
C15 H15A 0.9700
C15 H15B 0.9700

loop_
_geom_hbond_atom_site_label_D
_geom_hbond_atom_site_label_H
_geom_hbond_atom_site_label_A
_geom_hbond_site_symmetry_A
_geom_hbond_distance_DH
_geom_hbond_distance_HA
_geom_hbond_distance_DA
_geom_hbond_angle_DHA
C11 H11B O1 2_645 0.97 2.56 3.375(3) 142

loop_
_geom_torsion_atom_site_label_1
_geom_torsion_atom_site_label_2
_geom_torsion_atom_site_label_3
_geom_torsion_atom_site_label_4
_geom_torsion
C6 C1 C2 C3 -0.1(3)
C8 C1 C2 C3 178.4(2)
C1 C2 C3 C4 0.6(4)
C2 C3 C4 C5 -0.1(4)
C3 C4 C5 C6 -0.8(4)
C2 C1 C6 N2 177.7(2)
C8 C1 C6 N2 -0.8(3)
C2 C1 C6 C5 -0.7(3)
C8 C1 C6 C5 -179.24(19)
C4 C5 C6 N2 -177.3(2)
C4 C5 C6 C1 1.2(3)
C2 C1 C8 O1 -0.8(3)
C6 C1 C8 O1 177.7(2)
C2 C1 C8 N1 -179.60(18)
C6 C1 C8 N1 -1.1(3)
N3 C11 C12 C13 -57.0(3)
C11 C12 C13 C14 54.9(3)
C12 C13 C14 C15 -53.9(3)
C13 C14 C15 N3 55.9(3)
N2 C7 N1 C8 -2.2(3)
N2 C7 N1 C9 -177.1(2)
O1 C8 N1 C7 -176.3(2)
C1 C8 N1 C7 2.5(3)
O1 C8 N1 C9 -1.4(3)
C1 C8 N1 C9 177.51(17)
S1 C9 N1 C7 -116.52(19)
S1 C9 N1 C8 68.4(2)
N1 C7 N2 C6 0.1(3)
C1 C6 N2 C7 1.4(3)
C5 C6 N2 C7 179.8(2)
S2 C10 N3 C15 1.1(4)
S1 C10 N3 C15 -179.6(2)
S2 C10 N3 C11 -179.3(2)
S1 C10 N3 C11 0.0(3)
C14 C15 N3 C10 121.4(3)
C14 C15 N3 C11 -58.3(3)
C12 C11 N3 C10 -121.2(3)
C12 C11 N3 C15 58.4(3)
N3 C10 S1 C9 -172.68(17)
S2 C10 S1 C9 6.57(18)
N1 C9 S1 C10 82.82(18)

loop_
_cod_related_entry_id
_cod_related_entry_database
_cod_related_entry_code
1 ChemSpider 21123887
